data_7055129
loop_
_publ_author_name
'Qian, Guifen'
'Zhong, Wei'
'Wei, Zhenhong'
'Wang, Hailong'
'Xiao, Zhiyin'
'Long, Li'
'Liu, Xiaoming'

_publ_section_title
;
 Diiron hexacarbonyl complexes bearing naphthalene-1,8-dithiolate bridge
 moiety as mimics of the sub-unit of [FeFe]-hydrogenase: synthesis,
 characterisation and electrochemical investigations
;
_journal_issue 12
_journal_name_full 'New J. Chem.'
_journal_page_first 9752
_journal_paper_doi 10.1039/C5NJ02074C
_journal_volume 39
_journal_year 2015
_chemical_formula_sum 'C17 H6 Fe2 O7 S2'
_chemical_formula_weight 498.04
_chemical_name_systematic
; 
 ? 
;
_space_group_IT_number 2
_symmetry_cell_setting triclinic
_symmetry_space_group_name_Hall '-P 1'
_symmetry_space_group_name_H-M 'P -1'
_atom_sites_solution_hydrogens geom
_atom_sites_solution_primary direct
_atom_sites_solution_secondary difmap
_audit_creation_method SHELXL-97
_audit_update_record
;
2015-09-14 deposited with the CCDC.
2015-09-29 downloaded from the CCDC.
;
_cell_angle_alpha 90.946(2)
_cell_angle_beta 101.791(2)
_cell_angle_gamma 109.5740(10)
_cell_formula_units_Z 2
_cell_length_a 7.9316(11)
_cell_length_b 8.4597(12)
_cell_length_c 14.947(2)
_cell_measurement_reflns_used 5057
_cell_measurement_temperature 296(2)
_cell_measurement_theta_max 28.23
_cell_measurement_theta_min 2.57
_cell_volume 921.1(2)
_computing_cell_refinement 'Bruker SMART'
_computing_data_collection 'Bruker SMART'
_computing_data_reduction 'Bruker SAINT'
_computing_molecular_graphics 'Bruker SHELXTL'
_computing_publication_material 'Bruker SHELXTL'
_computing_structure_refinement 'SHELXL-97 (Sheldrick, 1997)'
_computing_structure_solution 'SHELXS-97 (Sheldrick, 1990)'
_diffrn_ambient_temperature 296(2)
_diffrn_measured_fraction_theta_full 0.983
_diffrn_measured_fraction_theta_max 0.983
_diffrn_measurement_device_type 'CCD area detector'
_diffrn_measurement_method 'phi and omega scans'
_diffrn_radiation_monochromator graphite
_diffrn_radiation_source 'fine-focus sealed tube'
_diffrn_radiation_type MoK\a
_diffrn_radiation_wavelength 0.71073
_diffrn_reflns_av_R_equivalents 0.0186
_diffrn_reflns_av_unetI/netI 0.0250
_diffrn_reflns_limit_h_max 9
_diffrn_reflns_limit_h_min -9
_diffrn_reflns_limit_k_max 10
_diffrn_reflns_limit_k_min -10
_diffrn_reflns_limit_l_max 17
_diffrn_reflns_limit_l_min -18
_diffrn_reflns_number 7326
_diffrn_reflns_theta_full 26.00
_diffrn_reflns_theta_max 26.00
_diffrn_reflns_theta_min 2.57
_exptl_absorpt_coefficient_mu 1.839
_exptl_absorpt_correction_T_max 0.631
_exptl_absorpt_correction_T_min 0.531
_exptl_absorpt_correction_type multi-scan
_exptl_absorpt_process_details SADABS
_exptl_crystal_colour red
_exptl_crystal_density_diffrn 1.796
_exptl_crystal_density_method 'not measured'
_exptl_crystal_description block
_exptl_crystal_F_000 496
_exptl_crystal_size_max 0.35
_exptl_crystal_size_mid 0.30
_exptl_crystal_size_min 0.25
_refine_diff_density_max 0.384
_refine_diff_density_min -0.405
_refine_diff_density_rms 0.063
_refine_ls_extinction_method none
_refine_ls_goodness_of_fit_ref 1.037
_refine_ls_hydrogen_treatment mixed
_refine_ls_matrix_type full
_refine_ls_number_parameters 253
_refine_ls_number_reflns 3569
_refine_ls_number_restraints 0
_refine_ls_restrained_S_all 1.037
_refine_ls_R_factor_all 0.0391
_refine_ls_R_factor_gt 0.0342
_refine_ls_shift/su_max 0.000
_refine_ls_shift/su_mean 0.000
_refine_ls_structure_factor_coef Fsqd
_refine_ls_weighting_details 'calc w=1/[\s^2^(Fo^2^)+(0.0529P)^2^+0.9727P] where P=(Fo^2^+2Fc^2^)/3'
_refine_ls_weighting_scheme calc
_refine_ls_wR_factor_gt 0.1027
_refine_ls_wR_factor_ref 0.1059
_reflns_number_gt 3163
_reflns_number_total 3569
_reflns_threshold_expression >2sigma(I)
_cod_data_source_file c5nj02074c2.cif
_cod_data_source_block 3b
_cod_depositor_comments
;
The following automatic conversions were performed:

'_exptl_absorpt_correction_type' value 'Multi-scan' changed to
'multi-scan' according to
/usr/data/users/saulius/crontab/automatic-downloads/rss-feeds/RSC/lib/dictionaries/cif_core.dic
dictionary named 'cif_core.dic' version 2.4.2 from 2011-04-26.

Automatic conversion script
Id: cif_fix_values 3271 2015-04-21 07:52:19Z andrius 

 Adding full bibliography for 7055129--7055134.cif.
;
_cod_original_sg_symbol_H-M P-1
_cod_database_code 7055129

loop_
_symmetry_equiv_pos_as_xyz
'x, y, z'
'-x, -y, -z'

loop_
_atom_site_label
_atom_site_type_symbol
_atom_site_fract_x
_atom_site_fract_y
_atom_site_fract_z
_atom_site_U_iso_or_equiv
_atom_site_adp_type
_atom_site_occupancy
_atom_site_symmetry_multiplicity
_atom_site_calc_flag
_atom_site_refinement_flags
Fe2 Fe 0.06796(6) 0.28036(6) 0.34786(3) 0.04556(15) Uani 1 1 d .
Fe1 Fe 0.29260(6) 0.14007(6) 0.32764(3) 0.04760(15) Uani 1 1 d .
S2 S 0.35256(11) 0.41879(9) 0.32955(5) 0.04356(19) Uani 1 1 d .
S1 S 0.04246(11) 0.12427(10) 0.21964(6) 0.0458(2) Uani 1 1 d .
C16 C 0.2400(4) 0.4073(4) 0.1343(2) 0.0403(6) Uani 1 1 d .
O6 O -0.1619(5) 0.4699(4) 0.2625(2) 0.0836(9) Uani 1 1 d .
C11 C 0.2669(4) 0.4860(4) 0.0521(2) 0.0448(7) Uani 1 1 d .
C7 C 0.0933(4) 0.2506(4) 0.1277(2) 0.0425(7) Uani 1 1 d .
O2 O 0.5366(5) 0.2042(4) 0.5104(2) 0.0865(10) Uani 1 1 d .
C15 C 0.3602(4) 0.4893(4) 0.2191(2) 0.0408(6) Uani 1 1 d .
O5 O 0.1899(5) 0.4423(5) 0.5361(2) 0.0908(11) Uani 1 1 d .
O3 O 0.5425(5) 0.0815(5) 0.2214(3) 0.0925(10) Uani 1 1 d .
O4 O -0.2061(5) -0.0079(5) 0.4031(3) 0.0993(12) Uani 1 1 d .
C6 C -0.0707(5) 0.4002(5) 0.2978(2) 0.0557(8) Uani 1 1 d .
O7 O 0.5853(5) 0.8552(4) -0.0246(2) 0.0885(10) Uani 1 1 d .
C13 C 0.5291(5) 0.7143(4) 0.1398(3) 0.0546(8) Uani 1 1 d .
H13 H 0.6256 0.8152 0.1425 0.065 Uiso 1 1 calc R
C3 C 0.4448(5) 0.1054(5) 0.2616(3) 0.0608(9) Uani 1 1 d .
C5 C 0.1428(5) 0.3802(5) 0.4633(3) 0.0594(9) Uani 1 1 d .
C8 C -0.0200(5) 0.1805(4) 0.0443(2) 0.0504(8) Uani 1 1 d .
H8 H -0.1161 0.0790 0.0407 0.060 Uiso 1 1 calc R
C2 C 0.4425(5) 0.1792(5) 0.4401(3) 0.0593(9) Uani 1 1 d .
C12 C 0.4162(5) 0.6418(4) 0.0569(2) 0.0490(7) Uani 1 1 d .
C4 C -0.1020(6) 0.1051(5) 0.3808(3) 0.0640(10) Uani 1 1 d .
C14 C 0.5019(5) 0.6395(4) 0.2202(2) 0.0512(8) Uani 1 1 d .
H14 H 0.5805 0.6914 0.2758 0.061 Uiso 1 1 calc R
C1 C 0.1790(6) -0.0727(5) 0.3481(3) 0.0740(12) Uani 1 1 d .
C10 C 0.1462(5) 0.4069(5) -0.0324(2) 0.0524(8) Uani 1 1 d .
H10 H 0.1632 0.4571 -0.0863 0.063 Uiso 1 1 calc R
O1 O 0.1046(6) -0.2061(4) 0.3635(4) 0.1313(19) Uani 1 1 d .
C9 C 0.0071(5) 0.2599(5) -0.0360(2) 0.0568(9) Uani 1 1 d .
H9 H -0.0714 0.2108 -0.0921 0.068 Uiso 1 1 calc R
C17 C 0.4535(6) 0.7322(5) -0.0255(3) 0.0645(10) Uani 1 1 d .
H17 H 0.3695 0.6909 -0.0811 0.077 Uiso 1 1 calc R

loop_
_atom_site_aniso_label
_atom_site_aniso_U_11
_atom_site_aniso_U_22
_atom_site_aniso_U_33
_atom_site_aniso_U_23
_atom_site_aniso_U_13
_atom_site_aniso_U_12
Fe2 0.0419(3) 0.0497(3) 0.0427(3) 0.00135(19) 0.00866(19) 0.0133(2)
Fe1 0.0425(3) 0.0389(2) 0.0574(3) 0.0046(2) 0.0053(2) 0.01228(19)
S2 0.0418(4) 0.0393(4) 0.0429(4) -0.0008(3) 0.0037(3) 0.0090(3)
S1 0.0398(4) 0.0402(4) 0.0501(5) -0.0027(3) 0.0067(3) 0.0069(3)
C16 0.0364(15) 0.0409(15) 0.0460(17) -0.0028(12) 0.0088(12) 0.0171(12)
O6 0.097(2) 0.096(2) 0.0663(19) -0.0033(16) -0.0051(17) 0.058(2)
C11 0.0443(17) 0.0489(17) 0.0479(17) 0.0024(13) 0.0122(13) 0.0236(14)
C7 0.0400(16) 0.0439(16) 0.0458(17) -0.0036(13) 0.0083(13) 0.0182(13)
O2 0.090(2) 0.081(2) 0.071(2) 0.0123(16) -0.0143(18) 0.0244(17)
C15 0.0382(15) 0.0392(15) 0.0445(16) -0.0008(12) 0.0074(12) 0.0140(12)
O5 0.080(2) 0.126(3) 0.0487(17) -0.0175(17) 0.0111(15) 0.0164(19)
O3 0.087(2) 0.112(3) 0.095(3) -0.002(2) 0.023(2) 0.054(2)
O4 0.083(2) 0.098(3) 0.095(3) 0.026(2) 0.032(2) -0.0046(19)
C6 0.059(2) 0.064(2) 0.0436(18) -0.0043(16) 0.0060(16) 0.0240(18)
O7 0.087(2) 0.081(2) 0.089(2) 0.0259(17) 0.0282(18) 0.0120(18)
C13 0.0490(19) 0.0443(17) 0.068(2) 0.0047(15) 0.0181(17) 0.0094(14)
C3 0.056(2) 0.057(2) 0.069(2) 0.0000(17) 0.0033(18) 0.0252(17)
C5 0.051(2) 0.073(2) 0.050(2) 0.0017(17) 0.0107(16) 0.0163(18)
C8 0.0452(17) 0.0501(18) 0.0511(19) -0.0099(14) 0.0043(14) 0.0148(14)
C2 0.058(2) 0.0491(19) 0.068(2) 0.0129(17) 0.0079(19) 0.0181(16)
C12 0.0459(17) 0.0507(18) 0.056(2) 0.0078(15) 0.0174(15) 0.0204(14)
C4 0.058(2) 0.072(2) 0.058(2) 0.0069(18) 0.0152(18) 0.0154(19)
C14 0.0483(18) 0.0463(17) 0.0511(19) -0.0023(14) 0.0069(15) 0.0089(14)
C1 0.064(2) 0.049(2) 0.092(3) 0.015(2) -0.003(2) 0.0080(18)
C10 0.055(2) 0.060(2) 0.0462(18) 0.0019(15) 0.0096(15) 0.0253(17)
O1 0.104(3) 0.059(2) 0.189(5) 0.043(2) -0.008(3) -0.0036(19)
C9 0.058(2) 0.066(2) 0.0451(19) -0.0082(16) -0.0001(15) 0.0275(18)
C17 0.061(2) 0.064(2) 0.067(2) 0.0157(19) 0.0196(19) 0.0167(19)

loop_
_atom_type_symbol
_atom_type_description
_atom_type_scat_dispersion_real
_atom_type_scat_dispersion_imag
_atom_type_scat_source
C C 0.0033 0.0016 'International Tables Vol C Tables 4.2.6.8 and 6.1.1.4'
H H 0.0000 0.0000 'International Tables Vol C Tables 4.2.6.8 and 6.1.1.4'
N N 0.0061 0.0033 'International Tables Vol C Tables 4.2.6.8 and 6.1.1.4'
S S 0.1246 0.1234 'International Tables Vol C Tables 4.2.6.8 and 6.1.1.4'
Fe Fe 0.3463 0.8444 'International Tables Vol C Tables 4.2.6.8 and 6.1.1.4'
O O 0.0106 0.0060 'International Tables Vol C Tables 4.2.6.8 and 6.1.1.4'

loop_
_geom_angle_atom_site_label_1
_geom_angle_atom_site_label_2
_geom_angle_atom_site_label_3
_geom_angle
C4 Fe2 C6 100.72(19)
C4 Fe2 C5 91.36(18)
C6 Fe2 C5 99.23(17)
C4 Fe2 S2 152.96(15)
C6 Fe2 S2 106.16(13)
C5 Fe2 S2 87.26(12)
C4 Fe2 S1 89.32(14)
C6 Fe2 S1 97.78(11)
C5 Fe2 S1 162.55(13)
S2 Fe2 S1 84.26(3)
C4 Fe2 Fe1 98.97(14)
C6 Fe2 Fe1 146.98(12)
C5 Fe2 Fe1 106.54(13)
S2 Fe2 Fe1 55.95(3)
S1 Fe2 Fe1 56.18(3)
C1 Fe1 C3 99.1(2)
C1 Fe1 C2 90.96(18)
C3 Fe1 C2 98.86(18)
C1 Fe1 S2 157.56(17)
C3 Fe1 S2 103.28(13)
C2 Fe1 S2 87.64(12)
C1 Fe1 S1 88.88(14)
C3 Fe1 S1 103.09(13)
C2 Fe1 S1 157.80(14)
S2 Fe1 S1 84.14(3)
C1 Fe1 Fe2 102.69(16)
C3 Fe1 Fe2 148.96(13)
C2 Fe1 Fe2 102.60(13)
S2 Fe1 Fe2 56.00(3)
S1 Fe1 Fe2 55.93(3)
C15 S2 Fe1 111.73(10)
C15 S2 Fe2 113.95(10)
Fe1 S2 Fe2 68.05(3)
C7 S1 Fe2 111.97(10)
C7 S1 Fe1 113.58(11)
Fe2 S1 Fe1 67.88(3)
C15 C16 C11 118.5(3)
C15 C16 C7 123.1(3)
C11 C16 C7 118.4(3)
C10 C11 C16 118.9(3)
C10 C11 C12 121.7(3)
C16 C11 C12 119.4(3)
C8 C7 C16 120.1(3)
C8 C7 S1 113.6(2)
C16 C7 S1 126.2(2)
C14 C15 C16 120.0(3)
C14 C15 S2 113.1(2)
C16 C15 S2 126.8(2)
O6 C6 Fe2 176.5(3)
C12 C13 C14 121.0(3)
C12 C13 H13 119.5
C14 C13 H13 119.5
O3 C3 Fe1 178.5(4)
O5 C5 Fe2 179.7(4)
C7 C8 C9 120.8(3)
C7 C8 H8 119.6
C9 C8 H8 119.6
O2 C2 Fe1 179.8(4)
C13 C12 C11 119.9(3)
C13 C12 C17 117.3(3)
C11 C12 C17 122.8(3)
O4 C4 Fe2 178.0(4)
C15 C14 C13 121.2(3)
C15 C14 H14 119.4
C13 C14 H14 119.4
O1 C1 Fe1 177.6(6)
C9 C10 C11 121.1(3)
C9 C10 H10 119.5
C11 C10 H10 119.5
C10 C9 C8 120.5(3)
C10 C9 H9 119.7
C8 C9 H9 119.7
O7 C17 C12 124.1(4)
O7 C17 H17 118.0
C12 C17 H17 118.0

loop_
_geom_bond_atom_site_label_1
_geom_bond_atom_site_label_2
_geom_bond_distance
Fe2 C4 1.793(4)
Fe2 C6 1.798(4)
Fe2 C5 1.800(4)
Fe2 S2 2.2436(9)
Fe2 S1 2.2444(10)
Fe2 Fe1 2.5100(7)
Fe1 C1 1.786(4)
Fe1 C3 1.798(5)
Fe1 C2 1.803(4)
Fe1 S2 2.2422(9)
Fe1 S1 2.2509(10)
S2 C15 1.771(3)
S1 C7 1.783(3)
C16 C15 1.426(4)
C16 C11 1.426(5)
C16 C7 1.427(4)
O6 C6 1.135(5)
C11 C10 1.418(5)
C11 C12 1.436(5)
C7 C8 1.369(4)
O2 C2 1.127(5)
C15 C14 1.383(4)
O5 C5 1.133(5)
O3 C3 1.137(5)
O4 C4 1.140(5)
O7 C17 1.201(5)
C13 C12 1.366(5)
C13 C14 1.390(5)
C13 H13 0.9300
C8 C9 1.405(5)
C8 H8 0.9300
C12 C17 1.489(5)
C14 H14 0.9300
C1 O1 1.138(5)
C10 C9 1.349(5)
C10 H10 0.9300
C9 H9 0.9300
C17 H17 0.9300
